data_2238180
loop_
_publ_author_name
'Prasath, R.'
'Bhavana, P.'
'Ng, Seik Weng'
'Tiekink, Edward R. T.'

_publ_section_title
;
 3-Acetyl-2,4-dimethylquinolin-1-ium chloride
;
_journal_coeditor_code HB7097
_journal_issue 7
_journal_name_full 'Acta Crystallographica Section E'
_journal_page_first o1142
_journal_paper_doi 10.1107/S160053681301684X
_journal_volume 69
_journal_year 2013
_chemical_formula_iupac 'C13 H14 N O +, Cl -'
_chemical_formula_moiety 'C13 H14 N O +, Cl -'
_chemical_formula_sum 'C13 H14 Cl N O'
_chemical_formula_weight 235.70
_chemical_name_systematic
;
3-Acetyl-2,4-dimethylquinolin-1-ium chloride
;
_space_group_IT_number 61
_symmetry_cell_setting orthorhombic
_symmetry_space_group_name_Hall '-P 2ac 2ab'
_symmetry_space_group_name_H-M 'P b c a'
_atom_sites_solution_hydrogens geom
_atom_sites_solution_primary direct
_atom_sites_solution_secondary difmap
_audit_creation_method SHELXL-97
_cell_angle_alpha 90.00
_cell_angle_beta 90.00
_cell_angle_gamma 90.00
_cell_formula_units_Z 8
_cell_length_a 12.8221(6)
_cell_length_b 10.7281(4)
_cell_length_c 16.3785(6)
_cell_measurement_reflns_used 3252
_cell_measurement_temperature 100(2)
_cell_measurement_theta_max 27.4981
_cell_measurement_theta_min 2.9455
_cell_volume 2252.97(16)
_computing_cell_refinement 'CrysAlis PRO (Agilent, 2013)'
_computing_data_collection 'CrysAlis PRO (Agilent, 2013)'
_computing_data_reduction 'CrysAlis PRO (Agilent, 2013)'
_computing_molecular_graphics
;
ORTEP-3 for Windows (Farrugia, 2012) and DIAMOND (Brandenburg,
2006)
;
_computing_publication_material 'publCIF (Westrip, 2010)'
_computing_structure_refinement 'SHELXL97 (Sheldrick, 2008)'
_computing_structure_solution 'SHELXS97 (Sheldrick, 2008)'
_diffrn_ambient_temperature 100(2)
_diffrn_detector_area_resol_mean 10.4041
_diffrn_measured_fraction_theta_full 0.999
_diffrn_measured_fraction_theta_max 0.999
_diffrn_measurement_device_type 'Agilent SuperNova Dual diffractometer with an Atlas detector'
_diffrn_measurement_method '\w scan'
_diffrn_radiation_monochromator Mirror
_diffrn_radiation_source 'SuperNova (Mo) X-ray Source'
_diffrn_radiation_type MoK\a
_diffrn_radiation_wavelength 0.71073
_diffrn_reflns_av_R_equivalents 0.0301
_diffrn_reflns_av_sigmaI/netI 0.0332
_diffrn_reflns_limit_h_max 16
_diffrn_reflns_limit_h_min -11
_diffrn_reflns_limit_k_max 10
_diffrn_reflns_limit_k_min -13
_diffrn_reflns_limit_l_max 21
_diffrn_reflns_limit_l_min -19
_diffrn_reflns_number 8404
_diffrn_reflns_theta_full 27.56
_diffrn_reflns_theta_max 27.56
_diffrn_reflns_theta_min 2.95
_diffrn_standards_decay_% 0
_diffrn_standards_interval_count 0
_diffrn_standards_interval_time 0
_diffrn_standards_number 0
_exptl_absorpt_coefficient_mu 0.315
_exptl_absorpt_correction_T_max 1.0000
_exptl_absorpt_correction_T_min 0.95573
_exptl_absorpt_correction_type multi-scan
_exptl_absorpt_process_details '(CrysAlis PRO; Agilent, 2013)'
_exptl_crystal_colour yellow
_exptl_crystal_density_diffrn 1.390
_exptl_crystal_density_method 'not measured'
_exptl_crystal_description block
_exptl_crystal_F_000 992
_exptl_crystal_size_max 0.50
_exptl_crystal_size_mid 0.40
_exptl_crystal_size_min 0.30
_refine_diff_density_max 0.291
_refine_diff_density_min -0.291
_refine_ls_extinction_method none
_refine_ls_goodness_of_fit_ref 1.038
_refine_ls_hydrogen_treatment mixed
_refine_ls_matrix_type full
_refine_ls_number_parameters 152
_refine_ls_number_reflns 2597
_refine_ls_number_restraints 0
_refine_ls_restrained_S_all 1.038
_refine_ls_R_factor_all 0.0430
_refine_ls_R_factor_gt 0.0351
_refine_ls_shift/su_max 0.000
_refine_ls_shift/su_mean 0.000
_refine_ls_structure_factor_coef Fsqd
_refine_ls_weighting_details 'calc w=1/[\s^2^(Fo^2^)+(0.0514P)^2^+0.7427P] where P=(Fo^2^+2Fc^2^)/3'
_refine_ls_weighting_scheme calc
_refine_ls_wR_factor_gt 0.0911
_refine_ls_wR_factor_ref 0.0987
_reflns_number_gt 2207
_reflns_number_total 2597
_reflns_threshold_expression I>2\s(I)
_cod_data_source_file hb7097.cif
_cod_data_source_block I
_cod_database_code 2238180
_cod_database_fobs_code 2238180

loop_
_symmetry_equiv_pos_as_xyz
'x, y, z'
'-x+1/2, -y, z+1/2'
'-x, y+1/2, -z+1/2'
'x+1/2, -y+1/2, -z'
'-x, -y, -z'
'x-1/2, y, -z-1/2'
'x, -y-1/2, z-1/2'
'-x-1/2, y-1/2, z'

loop_
_atom_site_type_symbol
_atom_site_label
_atom_site_fract_x
_atom_site_fract_y
_atom_site_fract_z
_atom_site_U_iso_or_equiv
_atom_site_adp_type
_atom_site_calc_flag
_atom_site_refinement_flags
_atom_site_occupancy
_atom_site_symmetry_multiplicity
Cl Cl1 0.38171(3) 0.29410(3) 0.31279(2) 0.01712(13) Uani d . 1 1
O O1 0.78490(9) 0.68933(10) 0.36335(7) 0.0257(3) Uani d . 1 1
N N1 0.56888(10) 0.39336(11) 0.40603(7) 0.0127(3) Uani d . 1 1
H H1 0.5145(17) 0.3655(19) 0.3755(12) 0.035(5) Uiso d . 1 1
C C1 0.56522(12) 0.36700(12) 0.48826(8) 0.0130(3) Uani d . 1 1
C C2 0.47740(12) 0.30581(13) 0.52035(8) 0.0156(3) Uani d . 1 1
H H2 0.4216 0.2811 0.4858 0.019 Uiso calc R 1 1
C C3 0.47406(13) 0.28251(13) 0.60294(9) 0.0177(3) Uani d . 1 1
H H3 0.4141 0.2441 0.6260 0.021 Uiso calc R 1 1
C C4 0.55806(13) 0.31479(13) 0.65333(9) 0.0185(3) Uani d . 1 1
H H4 0.5555 0.2950 0.7098 0.022 Uiso calc R 1 1
C C5 0.64371(13) 0.37435(14) 0.62260(8) 0.0174(3) Uani d . 1 1
H H5 0.6999 0.3956 0.6577 0.021 Uiso calc R 1 1
C C6 0.64893(12) 0.40465(13) 0.53813(8) 0.0140(3) Uani d . 1 1
C C7 0.73191(11) 0.47481(13) 0.50274(8) 0.0139(3) Uani d . 1 1
C C8 0.81628(12) 0.52547(14) 0.55698(9) 0.0192(3) Uani d . 1 1
H H8A 0.8670 0.5715 0.5239 0.029 Uiso calc R 1 1
H H8B 0.8515 0.4564 0.5848 0.029 Uiso calc R 1 1
H H8C 0.7855 0.5815 0.5976 0.029 Uiso calc R 1 1
C C9 0.72892(11) 0.49922(13) 0.41992(8) 0.0134(3) Uani d . 1 1
C C10 0.64623(11) 0.45412(12) 0.37091(8) 0.0125(3) Uani d . 1 1
C C11 0.64361(12) 0.47075(13) 0.28065(8) 0.0159(3) Uani d . 1 1
H H11A 0.5797 0.4334 0.2587 0.024 Uiso calc R 1 1
H H11B 0.7045 0.4300 0.2562 0.024 Uiso calc R 1 1
H H11C 0.6449 0.5599 0.2676 0.024 Uiso calc R 1 1
C C12 0.80915(12) 0.58304(13) 0.37971(8) 0.0155(3) Uani d . 1 1
C C13 0.91308(13) 0.52994(14) 0.35969(9) 0.0205(3) Uani d . 1 1
H H13A 0.9622 0.5978 0.3485 0.031 Uiso calc R 1 1
H H13B 0.9072 0.4764 0.3114 0.031 Uiso calc R 1 1
H H13C 0.9384 0.4806 0.4060 0.031 Uiso calc R 1 1

loop_
_atom_site_aniso_label
_atom_site_aniso_U_11
_atom_site_aniso_U_22
_atom_site_aniso_U_33
_atom_site_aniso_U_12
_atom_site_aniso_U_13
_atom_site_aniso_U_23
Cl1 0.0144(2) 0.0191(2) 0.01791(19) -0.00141(14) -0.00107(14) -0.00348(12)
O1 0.0198(6) 0.0158(5) 0.0415(6) -0.0027(5) -0.0034(5) 0.0074(5)
N1 0.0120(6) 0.0124(5) 0.0138(5) 0.0001(5) -0.0011(5) -0.0007(4)
C1 0.0140(7) 0.0103(6) 0.0148(6) 0.0020(5) 0.0018(6) -0.0002(5)
C2 0.0150(8) 0.0120(6) 0.0197(7) 0.0007(6) 0.0010(6) -0.0012(5)
C3 0.0186(8) 0.0133(6) 0.0211(7) 0.0005(6) 0.0071(6) 0.0020(5)
C4 0.0247(9) 0.0154(6) 0.0153(6) 0.0041(6) 0.0035(7) 0.0023(5)
C5 0.0206(8) 0.0171(7) 0.0146(6) 0.0029(6) -0.0016(6) 0.0003(5)
C6 0.0145(7) 0.0125(6) 0.0150(6) 0.0022(6) 0.0005(6) -0.0012(5)
C7 0.0129(7) 0.0127(6) 0.0162(6) 0.0030(6) -0.0006(6) -0.0019(5)
C8 0.0168(8) 0.0247(8) 0.0162(6) -0.0040(7) -0.0024(6) -0.0006(6)
C9 0.0124(8) 0.0121(6) 0.0157(6) 0.0014(5) 0.0001(6) -0.0006(5)
C10 0.0122(7) 0.0111(6) 0.0142(6) 0.0020(6) -0.0004(5) -0.0004(5)
C11 0.0168(8) 0.0177(7) 0.0132(6) -0.0016(6) -0.0005(6) 0.0008(5)
C12 0.0160(8) 0.0174(7) 0.0131(6) -0.0038(6) -0.0033(6) -0.0005(5)
C13 0.0173(8) 0.0192(7) 0.0249(7) -0.0023(6) 0.0036(7) 0.0023(6)

loop_
_atom_type_symbol
_atom_type_description
_atom_type_scat_dispersion_real
_atom_type_scat_dispersion_imag
_atom_type_scat_source
C C 0.0033 0.0016 'International Tables Vol C Tables 4.2.6.8 and 6.1.1.4'
H H 0.0000 0.0000 'International Tables Vol C Tables 4.2.6.8 and 6.1.1.4'
N N 0.0061 0.0033 'International Tables Vol C Tables 4.2.6.8 and 6.1.1.4'
O O 0.0106 0.0060 'International Tables Vol C Tables 4.2.6.8 and 6.1.1.4'
Cl Cl 0.1484 0.1585 'International Tables Vol C Tables 4.2.6.8 and 6.1.1.4'

loop_
_geom_angle_atom_site_label_1
_geom_angle_atom_site_label_2
_geom_angle_atom_site_label_3
_geom_angle
C10 N1 C1 123.63(13)
C10 N1 H1 120.0(12)
C1 N1 H1 116.4(12)
N1 C1 C2 119.28(13)
N1 C1 C6 118.85(13)
C2 C1 C6 121.86(12)
C3 C2 C1 118.51(14)
C3 C2 H2 120.7
C1 C2 H2 120.7
C2 C3 C4 120.69(14)
C2 C3 H3 119.7
C4 C3 H3 119.7
C5 C4 C3 121.10(13)
C5 C4 H4 119.4
C3 C4 H4 119.4
C4 C5 C6 120.19(14)
C4 C5 H5 119.9
C6 C5 H5 119.9
C1 C6 C7 118.97(12)
C1 C6 C5 117.56(13)
C7 C6 C5 123.42(13)
C9 C7 C6 118.56(13)
C9 C7 C8 122.14(13)
C6 C7 C8 119.21(12)
C7 C8 H8A 109.5
C7 C8 H8B 109.5
H8A C8 H8B 109.5
C7 C8 H8C 109.5
H8A C8 H8C 109.5
H8B C8 H8C 109.5
C7 C9 C10 120.84(13)
C7 C9 C12 121.31(13)
C10 C9 C12 117.68(12)
N1 C10 C9 119.01(12)
N1 C10 C11 118.37(12)
C9 C10 C11 122.61(13)
C10 C11 H11A 109.5
C10 C11 H11B 109.5
H11A C11 H11B 109.5
C10 C11 H11C 109.5
H11A C11 H11C 109.5
H11B C11 H11C 109.5
O1 C12 C13 122.82(14)
O1 C12 C9 118.68(14)
C13 C12 C9 118.47(12)
C12 C13 H13A 109.5
C12 C13 H13B 109.5
H13A C13 H13B 109.5
C12 C13 H13C 109.5
H13A C13 H13C 109.5
H13B C13 H13C 109.5

loop_
_geom_bond_atom_site_label_1
_geom_bond_atom_site_label_2
_geom_bond_distance
O1 C12 1.2119(18)
N1 C10 1.3188(19)
N1 C1 1.3769(17)
N1 H1 0.91(2)
C1 C2 1.405(2)
C1 C6 1.408(2)
C2 C3 1.3762(19)
C2 H2 0.9500
C3 C4 1.400(2)
C3 H3 0.9500
C4 C5 1.367(2)
C4 H4 0.9500
C5 C6 1.4228(18)
C5 H5 0.9500
C6 C7 1.426(2)
C7 C9 1.3821(18)
C7 C8 1.502(2)
C8 H8A 0.9800
C8 H8B 0.9800
C8 H8C 0.9800
C9 C10 1.415(2)
C9 C12 1.517(2)
C10 C11 1.4894(18)
C11 H11A 0.9800
C11 H11B 0.9800
C11 H11C 0.9800
C12 C13 1.486(2)
C13 H13A 0.9800
C13 H13B 0.9800
C13 H13C 0.9800

loop_
_geom_hbond_atom_site_label_D
_geom_hbond_atom_site_label_H
_geom_hbond_atom_site_label_A
_geom_hbond_distance_DH
_geom_hbond_distance_HA
_geom_hbond_distance_DA
_geom_hbond_angle_DHA
N1 H1 Cl1 0.91(2) 2.13(2) 3.0374(13) 175.4(17)

loop_
_geom_torsion_atom_site_label_1
_geom_torsion_atom_site_label_2
_geom_torsion_atom_site_label_3
_geom_torsion_atom_site_label_4
_geom_torsion
C10 N1 C1 C2 177.60(13)
C10 N1 C1 C6 -1.1(2)
N1 C1 C2 C3 -178.66(12)
C6 C1 C2 C3 0.0(2)
C1 C2 C3 C4 -2.4(2)
C2 C3 C4 C5 2.5(2)
C3 C4 C5 C6 -0.1(2)
N1 C1 C6 C7 3.45(19)
C2 C1 C6 C7 -175.19(13)
N1 C1 C6 C5 -179.02(12)
C2 C1 C6 C5 2.3(2)
C4 C5 C6 C1 -2.3(2)
C4 C5 C6 C7 175.13(13)
C1 C6 C7 C9 -2.4(2)
C5 C6 C7 C9 -179.80(13)
C1 C6 C7 C8 174.32(13)
C5 C6 C7 C8 -3.1(2)
C6 C7 C9 C10 -0.9(2)
C8 C7 C9 C10 -177.57(13)
C6 C7 C9 C12 174.34(13)
C8 C7 C9 C12 -2.3(2)
C1 N1 C10 C9 -2.3(2)
C1 N1 C10 C11 176.77(12)
C7 C9 C10 N1 3.3(2)
C12 C9 C10 N1 -172.12(12)
C7 C9 C10 C11 -175.71(13)
C12 C9 C10 C11 8.8(2)
C7 C9 C12 O1 -101.78(17)
C10 C9 C12 O1 73.64(18)
C7 C9 C12 C13 80.14(17)
C10 C9 C12 C13 -104.45(15)
